data_7119731
loop_
_publ_author_name
'Wei, Na'
'Zuo, Rong-Xia'
'Zhang, Yu-Yang'
'Han, Zheng-Bo'
'Gu, Xue-Jun'

_publ_section_title
;
 Robust high-connected rare-earth MOFs as efficient heterogeneous
 catalysts for CO2 conversion.
;
_journal_issue 22
_journal_name_full 'Chemical communications (Cambridge, England)'
_journal_page_first 3224
_journal_page_last 3227
_journal_paper_doi 10.1039/c7cc00363c
_journal_volume 53
_journal_year 2017
_chemical_formula_sum 'C39 H22 Er3 O19'
_chemical_formula_weight 1296.36
_space_group_crystal_system hexagonal
_space_group_IT_number 176
_space_group_name_Hall '-P 6c'
_space_group_name_H-M_alt 'P 63/m'
_symmetry_space_group_name_Hall '-P 6c'
_symmetry_space_group_name_H-M 'P 63/m'
_atom_sites_solution_hydrogens geom
_audit_creation_method SHELXL-2014/7
_audit_update_record
;
2017-01-01 deposited with the CCDC.
2017-02-23 downloaded from the CCDC.
;
_cell_angle_alpha 90
_cell_angle_beta 90
_cell_angle_gamma 120
_cell_formula_units_Z 2
_cell_length_a 10.3534(3)
_cell_length_b 10.3534(3)
_cell_length_c 24.6485(7)
_cell_measurement_reflns_used 8164
_cell_measurement_temperature 100(2)
_cell_measurement_theta_max 28.224
_cell_measurement_theta_min 2.932
_cell_volume 2288.16(11)
_computing_structure_refinement 'SHELXL-2014/7 (Sheldrick, 2014)'
_diffrn_ambient_temperature 100(2)
_diffrn_measured_fraction_theta_full 0.998
_diffrn_measured_fraction_theta_max 0.984
_diffrn_measurement_device_type 'SuperNova, Dual, Cu at zero, Atlas'
_diffrn_radiation_type CuK\a
_diffrn_radiation_wavelength 1.54184
_diffrn_reflns_av_R_equivalents 0.0690
_diffrn_reflns_av_unetI/netI 0.0430
_diffrn_reflns_Laue_measured_fraction_full 0.998
_diffrn_reflns_Laue_measured_fraction_max 0.984
_diffrn_reflns_limit_h_max 11
_diffrn_reflns_limit_h_min -6
_diffrn_reflns_limit_k_max 9
_diffrn_reflns_limit_k_min -11
_diffrn_reflns_limit_l_max 30
_diffrn_reflns_limit_l_min -29
_diffrn_reflns_number 5315
_diffrn_reflns_point_group_measured_fraction_full 0.998
_diffrn_reflns_point_group_measured_fraction_max 0.984
_diffrn_reflns_theta_full 67.684
_diffrn_reflns_theta_max 73.231
_diffrn_reflns_theta_min 4.932
_exptl_absorpt_coefficient_mu 10.436
_exptl_absorpt_correction_T_max 0.788
_exptl_absorpt_correction_T_min 0.729
_exptl_absorpt_correction_type multi-scan
_exptl_crystal_colour colorless
_exptl_crystal_density_diffrn 1.880
_exptl_crystal_description block
_exptl_crystal_F_000 1222
_exptl_crystal_size_max 0.380
_exptl_crystal_size_mid 0.360
_exptl_crystal_size_min 0.290
_refine_diff_density_max 3.183
_refine_diff_density_min -6.354
_refine_diff_density_rms 0.329
_refine_ls_extinction_method none
_refine_ls_goodness_of_fit_ref 1.129
_refine_ls_hydrogen_treatment constr
_refine_ls_matrix_type full
_refine_ls_number_parameters 105
_refine_ls_number_reflns 1546
_refine_ls_number_restraints 42
_refine_ls_restrained_S_all 1.125
_refine_ls_R_factor_all 0.1149
_refine_ls_R_factor_gt 0.1129
_refine_ls_shift/su_max 0.000
_refine_ls_shift/su_mean 0.000
_refine_ls_structure_factor_coef Fsqd
_refine_ls_weighting_details 'w=1/[\s^2^(Fo^2^)+(0.0599P)^2^+140.6023P] where P=(Fo^2^+2Fc^2^)/3'
_refine_ls_weighting_scheme calc
_refine_ls_wR_factor_gt 0.2642
_refine_ls_wR_factor_ref 0.2653
_reflns_Friedel_coverage 0.000
_reflns_number_gt 1488
_reflns_number_total 1546
_reflns_threshold_expression 'I > 2\s(I)'
_cod_data_source_file c7cc00363c2.cif
_cod_data_source_block 2
_cod_depositor_comments 'Adding full bibliography for 7119730--7119731.cif.'
_cod_original_cell_volume 2288.16(15)
_cod_database_code 7119731
_shelx_shelxl_version_number 2014/7
_shelx_space_group_comment
;
The symmetry employed for this shelxl refinement is uniquely defined
by the following loop, which should always be used as a source of
symmetry information in preference to the above space-group names.
They are only intended as comments.
;
_shelx_estimated_absorpt_t_min 0.110
_shelx_estimated_absorpt_t_max 0.152

loop_
_space_group_symop_operation_xyz
'x, y, z'
'x-y, x, z+1/2'
'-y, x-y, z'
'-x, -y, z+1/2'
'-x+y, -x, z'
'y, -x+y, z+1/2'
'-x, -y, -z'
'-x+y, -x, -z-1/2'
'y, -x+y, -z'
'x, y, -z-1/2'
'x-y, x, -z'
'-y, x-y, -z-1/2'

loop_
_atom_site_label
_atom_site_type_symbol
_atom_site_fract_x
_atom_site_fract_y
_atom_site_fract_z
_atom_site_U_iso_or_equiv
_atom_site_adp_type
_atom_site_occupancy
_atom_site_site_symmetry_order
_atom_site_calc_flag
_atom_site_refinement_flags_posn
_atom_site_refinement_flags_adp
_atom_site_refinement_flags_occupancy
Er1 Er 0.17472(15) 0.41632(14) 0.2500 0.0333(5) Uani 1 2 d S T P
O1 O 0.279(2) 0.441(2) 0.3347(9) 0.094(6) Uani 1 1 d . U .
O2 O 0.511(2) 0.561(2) 0.3067(8) 0.088(6) Uani 1 1 d . U .
O3 O 0.3333 0.6667 0.2500 0.008(4) Uani 1 6 d S T P
C1 C 0.408(2) 0.501(2) 0.3427(9) 0.052(5) Uani 1 1 d . U .
C2 C 0.367(2) 0.4662(19) 0.4415(7) 0.036(4) Uani 1 1 d . U .
H2 H 0.2643 0.4337 0.4359 0.043 Uiso 1 1 calc R U .
C3 C 0.457(3) 0.502(2) 0.4005(8) 0.050(5) Uani 1 1 d . . .
C4 C 0.616(3) 0.556(2) 0.4080(9) 0.060(6) Uani 1 1 d . . .
H4 H 0.6823 0.5875 0.3780 0.072 Uiso 1 1 calc R U .
C5 C 0.667(2) 0.559(2) 0.4600(7) 0.048(5) Uani 1 1 d . . .
H5 H 0.7688 0.5861 0.4655 0.057 Uiso 1 1 calc R U .
C6 C 0.575(2) 0.524(2) 0.5034(8) 0.046(4) Uani 1 1 d . . .
O4 O -0.052(4) 0.231(4) 0.2236(13) 0.078(9) Uani 0.5 1 d . U P
O5 O -0.236(3) 0.002(4) 0.2500 0.101(9) Uani 1 2 d S TU P
C7 C -0.132(5) 0.103(5) 0.2269(17) 0.055(10) Uani 0.5 1 d . U P

loop_
_atom_site_aniso_label
_atom_site_aniso_U_11
_atom_site_aniso_U_22
_atom_site_aniso_U_33
_atom_site_aniso_U_23
_atom_site_aniso_U_13
_atom_site_aniso_U_12
Er1 0.0409(8) 0.0279(7) 0.0264(7) 0.000 0.000 0.0136(6)
O1 0.101(7) 0.092(7) 0.095(7) 0.001(5) -0.008(5) 0.051(5)
O2 0.100(7) 0.086(7) 0.082(7) 0.002(5) 0.003(5) 0.049(5)
O3 0.009(5) 0.009(5) 0.005(9) 0.000 0.000 0.004(3)
C1 0.059(6) 0.051(6) 0.049(6) 0.002(4) -0.001(4) 0.030(5)
C2 0.040(5) 0.040(5) 0.027(5) 0.001(4) -0.001(4) 0.020(4)
C3 0.076(14) 0.041(10) 0.038(10) -0.001(8) -0.012(10) 0.032(10)
C4 0.075(15) 0.059(13) 0.040(10) -0.007(10) 0.009(11) 0.028(12)
C5 0.048(10) 0.075(13) 0.028(8) -0.015(9) -0.011(8) 0.038(10)
C6 0.043(10) 0.054(11) 0.048(10) -0.001(9) 0.005(9) 0.031(9)
O4 0.079(12) 0.075(12) 0.068(12) 0.010(9) -0.001(9) 0.028(9)
O5 0.093(12) 0.099(12) 0.089(12) 0.000 0.000 0.030(9)
C7 0.057(13) 0.050(12) 0.052(13) 0.000(9) -0.005(9) 0.021(9)

loop_
_atom_type_symbol
_atom_type_description
_atom_type_scat_dispersion_real
_atom_type_scat_dispersion_imag
_atom_type_scat_source
C C 0.0181 0.0091 'International Tables Vol C Tables 4.2.6.8 and 6.1.1.4'
H H 0.0000 0.0000 'International Tables Vol C Tables 4.2.6.8 and 6.1.1.4'
O O 0.0492 0.0322 'International Tables Vol C Tables 4.2.6.8 and 6.1.1.4'
Er Er -9.4367 3.9380 'International Tables Vol C Tables 4.2.6.8 and 6.1.1.4'

loop_
_geom_angle_atom_site_label_1
_geom_angle_atom_site_label_2
_geom_angle_atom_site_label_3
_geom_angle
_geom_angle_site_symmetry_1
_geom_angle_site_symmetry_3
O4 Er1 O4 33.4(17) . 10_556
O4 Er1 O5 84.7(13) . 8_556
O4 Er1 O5 84.7(13) 10_556 8_556
O4 Er1 O3 145.1(9) . .
O4 Er1 O3 145.1(9) 10_556 .
O5 Er1 O3 126.6(9) 8_556 .
O4 Er1 O2 65.4(10) . 8_566
O4 Er1 O2 86.4(11) 10_556 8_566
O5 Er1 O2 136.0(7) 8_556 8_566
O3 Er1 O2 80.1(5) . 8_566
O4 Er1 O2 86.4(11) . 5_565
O4 Er1 O2 65.4(10) 10_556 5_565
O5 Er1 O2 136.0(7) 8_556 5_565
O3 Er1 O2 80.1(5) . 5_565
O2 Er1 O2 75.9(10) 8_566 5_565
O4 Er1 O1 125.8(10) . .
O4 Er1 O1 93.7(10) 10_556 .
O5 Er1 O1 77.3(6) 8_556 .
O3 Er1 O1 80.8(5) . .
O2 Er1 O1 146.3(7) 8_566 .
O2 Er1 O1 73.6(7) 5_565 .
O4 Er1 O1 93.7(10) . 10_556
O4 Er1 O1 125.8(10) 10_556 10_556
O5 Er1 O1 77.3(6) 8_556 10_556
O3 Er1 O1 80.8(5) . 10_556
O2 Er1 O1 73.6(7) 8_566 10_556
O2 Er1 O1 146.3(7) 5_565 10_556
O1 Er1 O1 129.9(11) . 10_556
O4 Er1 Er1 163.3(8) . 3_665
O4 Er1 Er1 163.3(8) 10_556 3_665
O5 Er1 Er1 96.6(9) 8_556 3_665
O3 Er1 Er1 30.0 . 3_665
O2 Er1 Er1 103.6(5) 8_566 3_665
O2 Er1 Er1 103.6(5) 5_565 3_665
O1 Er1 Er1 70.5(6) . 3_665
O1 Er1 Er1 70.5(6) 10_556 3_665
O4 Er1 Er1 117.5(9) . 8_566
O4 Er1 Er1 117.5(9) 10_556 8_566
O5 Er1 Er1 156.6(9) 8_556 8_566
O3 Er1 Er1 30.0 . 8_566
O2 Er1 Er1 57.8(5) 8_566 8_566
O2 Er1 Er1 57.8(5) 5_565 8_566
O1 Er1 Er1 93.3(5) . 8_566
O1 Er1 Er1 93.3(5) 10_556 8_566
Er1 Er1 Er1 60.0 3_665 8_566
C1 O1 Er1 123.8(19) . .
C1 O2 Er1 132.9(16) . 3_665
Er1 O3 Er1 120.000(1) . 8_566
Er1 O3 Er1 120.0 . 3_665
Er1 O3 Er1 120.0 8_566 3_665
O1 C1 O2 126(2) . .
O1 C1 C3 117(2) . .
O2 C1 C3 117(2) . .
C3 C2 C6 119.4(17) . 7_666
C3 C2 H2 120.3 . .
C6 C2 H2 120.3 7_666 .
C2 C3 C4 121.4(18) . .
C2 C3 C1 123(2) . .
C4 C3 C1 115.8(19) . .
C5 C4 C3 118.3(19) . .
C5 C4 H4 120.9 . .
C3 C4 H4 120.9 . .
C6 C5 C4 120.8(19) . .
C6 C5 H5 119.6 . .
C4 C5 H5 119.6 . .
C5 C6 C6 121(2) . 7_666
C5 C6 C2 120.1(16) . 7_666
C6 C6 C2 119(2) 7_666 7_666
C7 O4 O4 86(3) . 10_556
C7 O4 C7 42(3) . 10_556
O4 O4 C7 43.7(18) 10_556 10_556
C7 O4 Er1 142(3) . .
O4 O4 Er1 73.3(8) 10_556 .
C7 O4 Er1 111(2) 10_556 .
C7 O5 C7 56(4) . 10_556
C7 O5 Er1 148(3) . 3
C7 O5 Er1 148(3) 10_556 3
C7 C7 O4 94(3) 10_556 .
C7 C7 O5 62(2) 10_556 .
O4 C7 O5 147(5) . .
C7 C7 O4 43.7(18) 10_556 10_556
O4 C7 O4 50(3) . 10_556
O5 C7 O4 102(3) . 10_556

loop_
_geom_bond_atom_site_label_1
_geom_bond_atom_site_label_2
_geom_bond_distance
_geom_bond_site_symmetry_2
Er1 O4 2.26(3) .
Er1 O4 2.26(3) 10_556
Er1 O5 2.27(3) 8_556
Er1 O3 2.2712(13) .
Er1 O2 2.27(2) 8_566
Er1 O2 2.27(2) 5_565
Er1 O1 2.31(2) .
Er1 O1 2.31(2) 10_556
Er1 Er1 3.934(2) 3_665
Er1 Er1 3.934(2) 8_566
O1 C1 1.17(3) .
O2 C1 1.28(3) .
O2 Er1 2.27(2) 3_665
O3 Er1 2.2712(13) 8_566
O3 Er1 2.2712(13) 3_665
C1 C3 1.51(3) .
C2 C3 1.30(3) .
C2 C6 1.47(3) 7_666
C2 H2 0.9500 .
C3 C4 1.46(3) .
C4 C5 1.38(3) .
C4 H4 0.9500 .
C5 C6 1.36(3) .
C5 H5 0.9500 .
C6 C6 1.39(4) 7_666
C6 C2 1.47(3) 7_666
O4 C7 1.17(5) .
O4 O4 1.30(7) 10_556
O4 C7 1.68(5) 10_556
O5 C7 1.20(5) .
O5 C7 1.20(5) 10_556
O5 Er1 2.27(3) 3
C7 C7 1.14(8) 10_556
C7 O4 1.68(5) 10_556
